data_7058138
loop_
_publ_author_name
'Wen, He-Rui'
'Zhang, Jia-Li'
'Liang, Fu-Yong'
'Yang, Kai'
'Liu, Sui-Jun'
'Liao, Jin-Sheng'
'Liu, Cai-Ming'

_publ_section_title
;
 TbIII/3d--TbIII clusters derived from a 1,4,7-triazacyclononane-based
 hexadentate ligand with field-induced slow magnetic relaxation and
 oxygen-sensitive luminescence
;
_journal_issue 10
_journal_name_full 'New Journal of Chemistry'
_journal_page_first 4067
_journal_paper_doi 10.1039/C8NJ05777J
_journal_volume 43
_journal_year 2019
_chemical_formula_sum 'C36 H48 N3 O4 Tb'
_chemical_formula_weight 745.69
_space_group_IT_number 2
_space_group_name_Hall '-P 1'
_space_group_name_H-M_alt 'P -1'
_symmetry_cell_setting triclinic
_symmetry_space_group_name_Hall '-P 1'
_symmetry_space_group_name_H-M 'P -1'
_atom_sites_solution_hydrogens geom
_atom_sites_solution_primary direct
_atom_sites_solution_secondary difmap
_audit_block_doi 10.5517/ccdc.csd.cc201xtt
_audit_creation_method SHELXL-97
_audit_update_record
;
2018-06-12 deposited with the CCDC.
2019-02-01 downloaded from the CCDC.
;
_cell_angle_alpha 109.1650(10)
_cell_angle_beta 99.7760(10)
_cell_angle_gamma 100.7120(10)
_cell_formula_units_Z 2
_cell_length_a 7.9040(3)
_cell_length_b 14.7738(6)
_cell_length_c 16.2199(7)
_cell_measurement_reflns_used 9334
_cell_measurement_temperature 293(2)
_cell_measurement_theta_max 24.283
_cell_measurement_theta_min 3.012
_cell_volume 1702.65(12)
_computing_cell_refinement 'Bruker SMART'
_computing_data_collection 'Bruker SMART'
_computing_data_reduction 'Bruker SAINT'
_computing_molecular_graphics 'Bruker SHELXTL'
_computing_publication_material 'Bruker SHELXTL'
_computing_structure_refinement 'SHELXL-97 (Sheldrick, 1997)'
_computing_structure_solution 'SHELXS-97 (Sheldrick, 1990)'
_diffrn_ambient_temperature 293(2)
_diffrn_measured_fraction_theta_full 0.992
_diffrn_measured_fraction_theta_max 0.992
_diffrn_measurement_device_type 'Bruker D8 QUEST'
_diffrn_measurement_method '\w scans'
_diffrn_radiation_monochromator graphite
_diffrn_radiation_source 'fine-focus sealed tube'
_diffrn_radiation_type MoK\a
_diffrn_radiation_wavelength 0.71073
_diffrn_reflns_av_R_equivalents 0.0328
_diffrn_reflns_av_sigmaI/netI 0.0441
_diffrn_reflns_limit_h_max 9
_diffrn_reflns_limit_h_min -9
_diffrn_reflns_limit_k_max 17
_diffrn_reflns_limit_k_min -17
_diffrn_reflns_limit_l_max 19
_diffrn_reflns_limit_l_min -19
_diffrn_reflns_number 19018
_diffrn_reflns_theta_full 25.01
_diffrn_reflns_theta_max 25.01
_diffrn_reflns_theta_min 3.01
_exptl_absorpt_coefficient_mu 2.118
_exptl_crystal_colour colorless
_exptl_crystal_density_diffrn 1.455
_exptl_crystal_density_method 'not measured'
_exptl_crystal_description needle-like
_exptl_crystal_F_000 764
_exptl_crystal_size_max 0.28
_exptl_crystal_size_mid 0.26
_exptl_crystal_size_min 0.24
_refine_diff_density_max 0.979
_refine_diff_density_min -0.412
_refine_diff_density_rms 0.085
_refine_ls_extinction_method none
_refine_ls_goodness_of_fit_ref 1.009
_refine_ls_hydrogen_treatment mixed
_refine_ls_matrix_type full
_refine_ls_number_parameters 405
_refine_ls_number_reflns 5971
_refine_ls_number_restraints 0
_refine_ls_restrained_S_all 1.009
_refine_ls_R_factor_all 0.0411
_refine_ls_R_factor_gt 0.0290
_refine_ls_shift/su_max 0.012
_refine_ls_shift/su_mean 0.000
_refine_ls_structure_factor_coef Fsqd
_refine_ls_weighting_details 'calc w=1/[\s^2^(Fo^2^)+(0.0339P)^2^+0.0000P] where P=(Fo^2^+2Fc^2^)/3'
_refine_ls_weighting_scheme calc
_refine_ls_wR_factor_gt 0.0579
_refine_ls_wR_factor_ref 0.0607
_reflns_number_gt 5113
_reflns_number_total 5971
_reflns_threshold_expression >2sigma(I)
_cod_data_source_file c8nj05777j2.cif
_cod_data_source_block a_CCDC2
_cod_depositor_comments
;
The following automatic conversions were performed:

'_symmetry_cell_setting' value 'Triclinic' changed to 'triclinic'
according to
/home/data/users/saulius/crontab/automatic-downloads/rss-feeds/RSC/lib/dictionaries/cif_core.dic
dictionary named 'cif_core.dic' version 2.4.2 from 2011-04-26.

Automatic conversion script
Id: cif_fix_values 4973 2017-02-22 13:04:09Z antanas 

 Adding full bibliography for 7058136--7058139.cif.
;
_cod_original_sg_symbol_H-M P-1
_cod_database_code 7058138

loop_
_symmetry_equiv_pos_as_xyz
'x, y, z'
'-x, -y, -z'

loop_
_atom_site_label
_atom_site_type_symbol
_atom_site_fract_x
_atom_site_fract_y
_atom_site_fract_z
_atom_site_U_iso_or_equiv
_atom_site_adp_type
_atom_site_occupancy
_atom_site_symmetry_multiplicity
_atom_site_calc_flag
_atom_site_refinement_flags
Tb1 Tb 0.53493(2) 0.327313(11) 0.180533(10) 0.02776(7) Uani 1 1 d .
O1 O 0.3316(3) 0.4324(2) 0.1651(2) 0.0703(9) Uani 1 1 d .
O2 O 0.7033(3) 0.47275(16) 0.20244(15) 0.0398(6) Uani 1 1 d .
O3 O 0.3741(3) 0.23819(17) 0.04489(14) 0.0394(6) Uani 1 1 d .
O4 O 0.4016(3) 0.31147(15) 0.28409(15) 0.0366(6) Uani 1 1 d .
N1 N 0.5598(3) 0.15861(18) 0.18585(16) 0.0280(6) Uani 1 1 d .
N2 N 0.8237(3) 0.34490(17) 0.28838(16) 0.0273(6) Uani 1 1 d .
N3 N 0.7559(3) 0.26156(19) 0.09433(17) 0.0303(6) Uani 1 1 d .
C1 C 0.3361(5) 0.5173(3) 0.1885(3) 0.0595(12) Uani 1 1 d .
C2 C 0.2503(8) 0.5585(4) 0.1276(5) 0.129(3) Uani 1 1 d .
H2A H 0.3389 0.6043 0.1169 0.193 Uiso 1 1 calc R
H2B H 0.1691 0.5924 0.1543 0.193 Uiso 1 1 calc R
H2C H 0.1863 0.5057 0.0716 0.193 Uiso 1 1 calc R
C3 C 0.4243(8) 0.5867(5) 0.2821(4) 0.128(3) Uani 1 1 d .
H3A H 0.5037 0.5576 0.3104 0.192 Uiso 1 1 calc R
H3B H 0.3360 0.5996 0.3152 0.192 Uiso 1 1 calc R
H3C H 0.4902 0.6478 0.2813 0.192 Uiso 1 1 calc R
C4 C 0.5581(5) 0.1733(3) -0.1508(2) 0.0414(9) Uani 1 1 d .
H4 H 0.6668 0.1853 -0.1653 0.050 Uiso 1 1 calc R
C5 C 0.5515(5) 0.2132(2) -0.0610(2) 0.0345(8) Uani 1 1 d .
C6 C 0.2518(5) 0.0956(3) -0.1942(2) 0.0448(10) Uani 1 1 d .
H6 H 0.1506 0.0548 -0.2389 0.054 Uiso 1 1 calc R
C7 C 0.4077(5) 0.1164(3) -0.2188(2) 0.0430(9) Uani 1 1 d .
C8 C 0.4150(6) 0.0826(3) -0.3166(2) 0.0658(13) Uani 1 1 d .
H8A H 0.5367 0.0956 -0.3199 0.099 Uiso 1 1 calc R
H8B H 0.3531 0.1180 -0.3460 0.099 Uiso 1 1 calc R
H8C H 0.3598 0.0127 -0.3458 0.099 Uiso 1 1 calc R
C9 C 0.2377(5) 0.1324(2) -0.1060(2) 0.0385(9) Uani 1 1 d .
C10 C 0.0658(5) 0.1094(3) -0.0819(3) 0.0633(12) Uani 1 1 d .
H10A H 0.0787 0.0782 -0.0385 0.095 Uiso 1 1 calc R
H10B H -0.0241 0.0654 -0.1349 0.095 Uiso 1 1 calc R
H10C H 0.0318 0.1697 -0.0565 0.095 Uiso 1 1 calc R
C11 C 0.3876(4) 0.1960(2) -0.0387(2) 0.0335(8) Uani 1 1 d .
C12 C 0.2678(5) 0.0787(3) 0.3146(2) 0.0432(9) Uani 1 1 d .
H12 H 0.2580 0.0117 0.2847 0.052 Uiso 1 1 calc R
C13 C 0.3003(4) 0.2779(3) 0.4034(2) 0.0378(8) Uani 1 1 d .
C14 C 0.2178(5) 0.1078(3) 0.3943(3) 0.0501(10) Uani 1 1 d .
C15 C 0.2358(5) 0.2076(3) 0.4370(2) 0.0489(10) Uani 1 1 d .
H15 H 0.2029 0.2287 0.4912 0.059 Uiso 1 1 calc R
C16 C 0.3265(5) 0.3861(3) 0.4543(2) 0.0559(11) Uani 1 1 d .
H16A H 0.2520 0.3947 0.4958 0.084 Uiso 1 1 calc R
H16B H 0.2956 0.4176 0.4128 0.084 Uiso 1 1 calc R
H16C H 0.4487 0.4155 0.4870 0.084 Uiso 1 1 calc R
C17 C 0.1487(7) 0.0342(3) 0.4350(3) 0.0819(16) Uani 1 1 d .
H17A H 0.0715 -0.0249 0.3881 0.123 Uiso 1 1 calc R
H17B H 0.0840 0.0629 0.4773 0.123 Uiso 1 1 calc R
H17C H 0.2469 0.0178 0.4654 0.123 Uiso 1 1 calc R
C18 C 0.3449(4) 0.2465(2) 0.3205(2) 0.0320(8) Uani 1 1 d .
C19 C 0.3321(4) 0.1453(2) 0.2771(2) 0.0334(8) Uani 1 1 d .
C20 C 0.3797(4) 0.1079(2) 0.1883(2) 0.0345(8) Uani 1 1 d .
H20A H 0.3719 0.0376 0.1721 0.041 Uiso 1 1 calc R
H20B H 0.2917 0.1147 0.1427 0.041 Uiso 1 1 calc R
C21 C 0.9283(4) 0.5340(2) 0.3388(2) 0.0338(8) Uani 1 1 d .
C22 C 0.8408(4) 0.5445(2) 0.2615(2) 0.0352(8) Uani 1 1 d .
C23 C 0.8979(5) 0.6329(3) 0.2473(3) 0.0437(9) Uani 1 1 d .
C24 C 1.0661(5) 0.6116(2) 0.4007(2) 0.0404(9) Uani 1 1 d .
H24 H 1.1245 0.6035 0.4516 0.048 Uiso 1 1 calc R
C25 C 1.1204(5) 0.7003(2) 0.3901(3) 0.0478(10) Uani 1 1 d .
C26 C 1.0343(5) 0.7084(3) 0.3127(3) 0.0487(10) Uani 1 1 d .
H26 H 1.0695 0.7674 0.3039 0.058 Uiso 1 1 calc R
C27 C 0.8090(6) 0.6440(3) 0.1624(3) 0.0650(12) Uani 1 1 d .
H27A H 0.6979 0.6596 0.1684 0.098 Uiso 1 1 calc R
H27B H 0.7877 0.5830 0.1120 0.098 Uiso 1 1 calc R
H27C H 0.8847 0.6965 0.1529 0.098 Uiso 1 1 calc R
C28 C 0.8629(5) 0.4451(2) 0.3616(2) 0.0352(8) Uani 1 1 d .
H28A H 0.7554 0.4513 0.3817 0.042 Uiso 1 1 calc R
H28B H 0.9513 0.4473 0.4121 0.042 Uiso 1 1 calc R
C29 C 0.7805(4) 0.2709(2) 0.3300(2) 0.0314(8) Uani 1 1 d .
H29A H 0.6963 0.2889 0.3655 0.038 Uiso 1 1 calc R
H29B H 0.8878 0.2731 0.3706 0.038 Uiso 1 1 calc R
C30 C 0.5914(4) 0.1026(2) 0.0983(2) 0.0339(8) Uani 1 1 d .
H30A H 0.4866 0.0893 0.0508 0.041 Uiso 1 1 calc R
H30B H 0.6081 0.0393 0.0984 0.041 Uiso 1 1 calc R
C31 C 0.7497(4) 0.1556(2) 0.0772(2) 0.0340(8) Uani 1 1 d .
H31A H 0.8572 0.1519 0.1135 0.041 Uiso 1 1 calc R
H31B H 0.7469 0.1221 0.0143 0.041 Uiso 1 1 calc R
C32 C 0.9332(4) 0.3274(2) 0.1494(2) 0.0349(8) Uani 1 1 d .
H32A H 0.9392 0.3939 0.1504 0.042 Uiso 1 1 calc R
H32B H 1.0238 0.3041 0.1211 0.042 Uiso 1 1 calc R
C33 C 0.9728(4) 0.3312(2) 0.2453(2) 0.0334(8) Uani 1 1 d .
H33A H 1.0007 0.2701 0.2455 0.040 Uiso 1 1 calc R
H33B H 1.0769 0.3854 0.2808 0.040 Uiso 1 1 calc R
C70 C 1.2709(6) 0.7841(3) 0.4598(3) 0.0728(14) Uani 1 1 d .
H70A H 1.2229 0.8280 0.5021 0.109 Uiso 1 1 calc R
H70B H 1.3351 0.8203 0.4303 0.109 Uiso 1 1 calc R
H70C H 1.3498 0.7572 0.4910 0.109 Uiso 1 1 calc R
C71 C 0.7026(4) 0.1656(2) 0.2617(2) 0.0337(8) Uani 1 1 d .
H71A H 0.7967 0.1408 0.2379 0.040 Uiso 1 1 calc R
H71B H 0.6549 0.1236 0.2918 0.040 Uiso 1 1 calc R
C72 C 0.7164(5) 0.2815(3) 0.0096(2) 0.0389(9) Uani 1 1 d .
H72A H 0.8174 0.2776 -0.0168 0.047 Uiso 1 1 calc R
H72B H 0.7053 0.3490 0.0253 0.047 Uiso 1 1 calc R

loop_
_atom_site_aniso_label
_atom_site_aniso_U_11
_atom_site_aniso_U_22
_atom_site_aniso_U_33
_atom_site_aniso_U_23
_atom_site_aniso_U_13
_atom_site_aniso_U_12
Tb1 0.02939(10) 0.02541(9) 0.02738(10) 0.00890(7) 0.00830(7) 0.00508(7)
O1 0.0443(17) 0.0492(18) 0.132(3) 0.0471(19) 0.0242(18) 0.0191(15)
O2 0.0367(14) 0.0331(13) 0.0475(15) 0.0185(12) 0.0040(12) 0.0034(11)
O3 0.0335(13) 0.0482(15) 0.0278(13) 0.0051(11) 0.0065(11) 0.0080(11)
O4 0.0435(14) 0.0316(13) 0.0397(14) 0.0135(11) 0.0218(12) 0.0105(11)
N1 0.0324(15) 0.0258(14) 0.0241(15) 0.0074(12) 0.0078(12) 0.0064(12)
N2 0.0316(15) 0.0241(14) 0.0234(14) 0.0071(11) 0.0074(12) 0.0035(12)
N3 0.0292(15) 0.0338(15) 0.0269(15) 0.0115(12) 0.0069(12) 0.0058(13)
C1 0.045(3) 0.057(3) 0.098(4) 0.041(3) 0.039(3) 0.023(2)
C2 0.130(6) 0.122(5) 0.186(7) 0.113(5) 0.040(5) 0.052(4)
C3 0.103(5) 0.135(6) 0.113(5) -0.011(4) 0.048(4) 0.037(4)
C4 0.053(2) 0.044(2) 0.033(2) 0.0172(17) 0.0157(19) 0.0165(19)
C5 0.042(2) 0.0333(19) 0.0280(19) 0.0116(15) 0.0078(17) 0.0091(16)
C6 0.054(3) 0.036(2) 0.032(2) 0.0071(17) -0.0066(19) 0.0079(19)
C7 0.063(3) 0.040(2) 0.027(2) 0.0117(17) 0.008(2) 0.019(2)
C8 0.087(3) 0.076(3) 0.031(2) 0.012(2) 0.011(2) 0.029(3)
C9 0.040(2) 0.037(2) 0.033(2) 0.0111(16) 0.0002(17) 0.0080(17)
C10 0.045(2) 0.072(3) 0.049(3) 0.006(2) 0.000(2) 0.001(2)
C11 0.037(2) 0.0339(19) 0.029(2) 0.0128(16) 0.0051(16) 0.0108(16)
C12 0.042(2) 0.037(2) 0.042(2) 0.0154(18) 0.0048(18) -0.0039(17)
C13 0.0317(19) 0.047(2) 0.032(2) 0.0124(17) 0.0083(16) 0.0086(17)
C14 0.047(2) 0.059(3) 0.039(2) 0.025(2) 0.0079(19) -0.006(2)
C15 0.044(2) 0.075(3) 0.029(2) 0.022(2) 0.0139(18) 0.007(2)
C16 0.062(3) 0.060(3) 0.038(2) 0.006(2) 0.020(2) 0.015(2)
C17 0.099(4) 0.086(3) 0.064(3) 0.045(3) 0.028(3) -0.006(3)
C18 0.0265(18) 0.039(2) 0.0305(19) 0.0143(16) 0.0089(15) 0.0053(16)
C19 0.0310(19) 0.0346(19) 0.0303(19) 0.0112(16) 0.0076(15) 0.0000(16)
C20 0.039(2) 0.0272(18) 0.0327(19) 0.0090(15) 0.0103(16) -0.0007(16)
C21 0.040(2) 0.0230(17) 0.035(2) 0.0060(15) 0.0130(17) 0.0052(16)
C22 0.037(2) 0.0252(18) 0.041(2) 0.0086(16) 0.0129(18) 0.0069(16)
C23 0.047(2) 0.032(2) 0.055(2) 0.0193(18) 0.015(2) 0.0096(18)
C24 0.049(2) 0.033(2) 0.034(2) 0.0070(16) 0.0143(18) 0.0042(18)
C25 0.052(2) 0.029(2) 0.051(3) 0.0052(18) 0.015(2) -0.0003(18)
C26 0.058(3) 0.0253(19) 0.063(3) 0.0176(19) 0.021(2) 0.0032(18)
C27 0.075(3) 0.048(2) 0.081(3) 0.041(2) 0.013(3) 0.010(2)
C28 0.041(2) 0.0241(17) 0.031(2) 0.0043(15) 0.0062(16) 0.0014(16)
C29 0.0344(19) 0.0319(18) 0.0288(19) 0.0141(15) 0.0069(15) 0.0062(15)
C30 0.044(2) 0.0223(17) 0.0288(19) 0.0015(14) 0.0088(17) 0.0076(16)
C31 0.040(2) 0.0342(19) 0.0268(19) 0.0071(15) 0.0108(16) 0.0135(16)
C32 0.0286(19) 0.0391(19) 0.033(2) 0.0083(16) 0.0120(16) 0.0052(16)
C33 0.0292(18) 0.0344(19) 0.0302(19) 0.0087(15) 0.0023(15) 0.0038(15)
C70 0.086(3) 0.043(2) 0.061(3) 0.011(2) 0.003(3) -0.019(2)
C71 0.041(2) 0.0262(18) 0.037(2) 0.0137(15) 0.0112(17) 0.0106(16)
C72 0.044(2) 0.041(2) 0.029(2) 0.0129(16) 0.0110(17) 0.0059(18)

loop_
_atom_type_symbol
_atom_type_description
_atom_type_scat_dispersion_real
_atom_type_scat_dispersion_imag
_atom_type_scat_source
C C 0.0033 0.0016 'International Tables Vol C Tables 4.2.6.8 and 6.1.1.4'
H H 0.0000 0.0000 'International Tables Vol C Tables 4.2.6.8 and 6.1.1.4'
N N 0.0061 0.0033 'International Tables Vol C Tables 4.2.6.8 and 6.1.1.4'
O O 0.0106 0.0060 'International Tables Vol C Tables 4.2.6.8 and 6.1.1.4'
Tb Tb -0.1723 4.1537 'International Tables Vol C Tables 4.2.6.8 and 6.1.1.4'

loop_
_geom_angle_atom_site_label_1
_geom_angle_atom_site_label_2
_geom_angle_atom_site_label_3
_geom_angle
O3 Tb1 O4 112.80(8)
O3 Tb1 O2 117.44(9)
O4 Tb1 O2 118.86(8)
O3 Tb1 O1 80.55(10)
O4 Tb1 O1 82.71(9)
O2 Tb1 O1 73.73(9)
O3 Tb1 N2 141.13(8)
O4 Tb1 N2 87.16(8)
O2 Tb1 N2 74.95(8)
O1 Tb1 N2 136.82(9)
O3 Tb1 N3 75.62(8)
O4 Tb1 N3 142.17(8)
O2 Tb1 N3 83.90(8)
O1 Tb1 N3 134.69(10)
N2 Tb1 N3 69.09(8)
O3 Tb1 N1 83.50(8)
O4 Tb1 N1 75.70(8)
O2 Tb1 N1 140.44(8)
O1 Tb1 N1 145.58(9)
N2 Tb1 N1 69.04(8)
N3 Tb1 N1 68.56(8)
C1 O1 Tb1 138.4(3)
C22 O2 Tb1 141.7(2)
C11 O3 Tb1 141.7(2)
C18 O4 Tb1 142.0(2)
C30 N1 C71 110.8(3)
C30 N1 C20 107.4(2)
C71 N1 C20 112.8(2)
C30 N1 Tb1 105.89(18)
C71 N1 Tb1 113.83(17)
C20 N1 Tb1 105.65(19)
C33 N2 C29 111.6(2)
C33 N2 C28 112.8(2)
C29 N2 C28 106.6(2)
C33 N2 Tb1 114.16(18)
C29 N2 Tb1 105.53(18)
C28 N2 Tb1 105.56(19)
C32 N3 C31 111.3(3)
C32 N3 C72 107.7(2)
C31 N3 C72 112.7(2)
C32 N3 Tb1 105.16(17)
C31 N3 Tb1 114.70(18)
C72 N3 Tb1 104.72(19)
O1 C1 C2 121.6(5)
O1 C1 C3 121.5(5)
C2 C1 C3 116.9(5)
C1 C2 H2A 109.5
C1 C2 H2B 109.5
H2A C2 H2B 109.5
C1 C2 H2C 109.5
H2A C2 H2C 109.5
H2B C2 H2C 109.5
C1 C3 H3A 109.5
C1 C3 H3B 109.5
H3A C3 H3B 109.5
C1 C3 H3C 109.5
H3A C3 H3C 109.5
H3B C3 H3C 109.5
C7 C4 C5 121.9(4)
C7 C4 H4 119.1
C5 C4 H4 119.1
C4 C5 C11 119.3(3)
C4 C5 C72 119.8(3)
C11 C5 C72 120.7(3)
C7 C6 C9 123.1(3)
C7 C6 H6 118.4
C9 C6 H6 118.4
C6 C7 C4 117.4(3)
C6 C7 C8 121.7(3)
C4 C7 C8 120.8(4)
C7 C8 H8A 109.5
C7 C8 H8B 109.5
H8A C8 H8B 109.5
C7 C8 H8C 109.5
H8A C8 H8C 109.5
H8B C8 H8C 109.5
C6 C9 C11 119.0(3)
C6 C9 C10 121.7(3)
C11 C9 C10 119.2(3)
C9 C10 H10A 109.5
C9 C10 H10B 109.5
H10A C10 H10B 109.5
C9 C10 H10C 109.5
H10A C10 H10C 109.5
H10B C10 H10C 109.5
O3 C11 C9 120.0(3)
O3 C11 C5 121.0(3)
C9 C11 C5 119.0(3)
C14 C12 C19 122.5(3)
C14 C12 H12 118.8
C19 C12 H12 118.8
C15 C13 C18 118.9(3)
C15 C13 C16 121.5(3)
C18 C13 C16 119.7(3)
C12 C14 C15 117.1(3)
C12 C14 C17 122.0(4)
C15 C14 C17 120.9(4)
C13 C15 C14 123.2(3)
C13 C15 H15 118.4
C14 C15 H15 118.4
C13 C16 H16A 109.5
C13 C16 H16B 109.5
H16A C16 H16B 109.5
C13 C16 H16C 109.5
H16A C16 H16C 109.5
H16B C16 H16C 109.5
C14 C17 H17A 109.5
C14 C17 H17B 109.5
H17A C17 H17B 109.5
C14 C17 H17C 109.5
H17A C17 H17C 109.5
H17B C17 H17C 109.5
O4 C18 C19 120.5(3)
O4 C18 C13 120.8(3)
C19 C18 C13 118.7(3)
C12 C19 C18 119.5(3)
C12 C19 C20 119.5(3)
C18 C19 C20 120.8(3)
N1 C20 C19 115.6(3)
N1 C20 H20A 108.4
C19 C20 H20A 108.4
N1 C20 H20B 108.4
C19 C20 H20B 108.4
H20A C20 H20B 107.4
C24 C21 C22 119.3(3)
C24 C21 C28 119.0(3)
C22 C21 C28 121.3(3)
O2 C22 C21 120.8(3)
O2 C22 C23 120.1(3)
C21 C22 C23 119.1(3)
C26 C23 C22 118.6(3)
C26 C23 C27 121.6(3)
C22 C23 C27 119.7(3)
C25 C24 C21 122.8(4)
C25 C24 H24 118.6
C21 C24 H24 118.6
C26 C25 C24 116.9(3)
C26 C25 C70 121.8(4)
C24 C25 C70 121.3(4)
C25 C26 C23 123.2(3)
C25 C26 H26 118.4
C23 C26 H26 118.4
C23 C27 H27A 109.5
C23 C27 H27B 109.5
H27A C27 H27B 109.5
C23 C27 H27C 109.5
H27A C27 H27C 109.5
H27B C27 H27C 109.5
C21 C28 N2 117.2(3)
C21 C28 H28A 108.0
N2 C28 H28A 108.0
C21 C28 H28B 108.0
N2 C28 H28B 108.0
H28A C28 H28B 107.2
N2 C29 C71 113.4(3)
N2 C29 H29A 108.9
C71 C29 H29A 108.9
N2 C29 H29B 108.9
C71 C29 H29B 108.9
H29A C29 H29B 107.7
N1 C30 C31 113.8(2)
N1 C30 H30A 108.8
C31 C30 H30A 108.8
N1 C30 H30B 108.8
C31 C30 H30B 108.8
H30A C30 H30B 107.7
N3 C31 C30 112.9(3)
N3 C31 H31A 109.0
C30 C31 H31A 109.0
N3 C31 H31B 109.0
C30 C31 H31B 109.0
H31A C31 H31B 107.8
N3 C32 C33 113.1(3)
N3 C32 H32A 109.0
C33 C32 H32A 109.0
N3 C32 H32B 109.0
C33 C32 H32B 109.0
H32A C32 H32B 107.8
N2 C33 C32 113.3(3)
N2 C33 H33A 108.9
C32 C33 H33A 108.9
N2 C33 H33B 108.9
C32 C33 H33B 108.9
H33A C33 H33B 107.7
C25 C70 H70A 109.5
C25 C70 H70B 109.5
H70A C70 H70B 109.5
C25 C70 H70C 109.5
H70A C70 H70C 109.5
H70B C70 H70C 109.5
N1 C71 C29 112.8(3)
N1 C71 H71A 109.0
C29 C71 H71A 109.0
N1 C71 H71B 109.0
C29 C71 H71B 109.0
H71A C71 H71B 107.8
N3 C72 C5 116.0(3)
N3 C72 H72A 108.3
C5 C72 H72A 108.3
N3 C72 H72B 108.3
C5 C72 H72B 108.3
H72A C72 H72B 107.4

loop_
_geom_bond_atom_site_label_1
_geom_bond_atom_site_label_2
_geom_bond_distance
Tb1 O3 2.172(2)
Tb1 O4 2.181(2)
Tb1 O2 2.188(2)
Tb1 O1 2.470(3)
Tb1 N2 2.542(3)
Tb1 N3 2.553(3)
Tb1 N1 2.564(2)
O1 C1 1.178(4)
O2 C22 1.332(4)
O3 C11 1.326(4)
O4 C18 1.331(4)
N1 C30 1.480(4)
N1 C71 1.483(4)
N1 C20 1.494(4)
N2 C33 1.481(4)
N2 C29 1.480(4)
N2 C28 1.499(4)
N3 C32 1.485(4)
N3 C31 1.487(4)
N3 C72 1.492(4)
C1 C2 1.457(7)
C1 C3 1.480(7)
C2 H2A 0.9600
C2 H2B 0.9600
C2 H2C 0.9600
C3 H3A 0.9600
C3 H3B 0.9600
C3 H3C 0.9600
C4 C7 1.382(5)
C4 C5 1.395(4)
C4 H4 0.9300
C5 C11 1.403(5)
C5 C72 1.508(4)
C6 C7 1.371(5)
C6 C9 1.385(5)
C6 H6 0.9300
C7 C8 1.513(5)
C8 H8A 0.9600
C8 H8B 0.9600
C8 H8C 0.9600
C9 C11 1.397(4)
C9 C10 1.488(5)
C10 H10A 0.9600
C10 H10B 0.9600
C10 H10C 0.9600
C12 C14 1.373(5)
C12 C19 1.381(5)
C12 H12 0.9300
C13 C15 1.380(5)
C13 C18 1.400(4)
C13 C16 1.495(5)
C14 C15 1.376(5)
C14 C17 1.512(5)
C15 H15 0.9300
C16 H16A 0.9600
C16 H16B 0.9600
C16 H16C 0.9600
C17 H17A 0.9600
C17 H17B 0.9600
C17 H17C 0.9600
C18 C19 1.403(4)
C19 C20 1.503(4)
C20 H20A 0.9700
C20 H20B 0.9700
C21 C24 1.385(4)
C21 C22 1.395(5)
C21 C28 1.503(4)
C22 C23 1.406(5)
C23 C26 1.386(5)
C23 C27 1.509(5)
C24 C25 1.376(5)
C24 H24 0.9300
C25 C26 1.375(5)
C25 C70 1.518(5)
C26 H26 0.9300
C27 H27A 0.9600
C27 H27B 0.9600
C27 H27C 0.9600
C28 H28A 0.9700
C28 H28B 0.9700
C29 C71 1.519(4)
C29 H29A 0.9700
C29 H29B 0.9700
C30 C31 1.501(4)
C30 H30A 0.9700
C30 H30B 0.9700
C31 H31A 0.9700
C31 H31B 0.9700
C32 C33 1.514(4)
C32 H32A 0.9700
C32 H32B 0.9700
C33 H33A 0.9700
C33 H33B 0.9700
C70 H70A 0.9600
C70 H70B 0.9600
C70 H70C 0.9600
C71 H71A 0.9700
C71 H71B 0.9700
C72 H72A 0.9700
C72 H72B 0.9700

loop_
_geom_torsion_atom_site_label_1
_geom_torsion_atom_site_label_2
_geom_torsion_atom_site_label_3
_geom_torsion_atom_site_label_4
_geom_torsion
O3 Tb1 O1 C1 -145.3(5)
O4 Tb1 O1 C1 100.1(5)
O2 Tb1 O1 C1 -22.9(5)
N2 Tb1 O1 C1 22.1(5)
N3 Tb1 O1 C1 -86.5(5)
N1 Tb1 O1 C1 151.2(4)
O3 Tb1 O2 C22 -164.0(3)
O4 Tb1 O2 C22 54.3(4)
O1 Tb1 O2 C22 126.1(4)
N2 Tb1 O2 C22 -23.8(3)
N3 Tb1 O2 C22 -93.7(3)
N1 Tb1 O2 C22 -48.7(4)
O4 Tb1 O3 C11 -156.6(3)
O2 Tb1 O3 C11 59.5(4)
O1 Tb1 O3 C11 125.5(4)
N2 Tb1 O3 C11 -40.8(4)
N3 Tb1 O3 C11 -15.6(3)
N1 Tb1 O3 C11 -85.1(3)
O3 Tb1 O4 C18 68.4(3)
O2 Tb1 O4 C18 -148.2(3)
O1 Tb1 O4 C18 144.9(3)
N2 Tb1 O4 C18 -77.2(3)
N3 Tb1 O4 C18 -27.4(4)
N1 Tb1 O4 C18 -8.1(3)
O3 Tb1 N1 C30 43.22(19)
O4 Tb1 N1 C30 158.8(2)
O2 Tb1 N1 C30 -83.0(2)
O1 Tb1 N1 C30 105.9(2)
N2 Tb1 N1 C30 -108.8(2)
N3 Tb1 N1 C30 -33.85(18)
O3 Tb1 N1 C71 165.2(2)
O4 Tb1 N1 C71 -79.2(2)
O2 Tb1 N1 C71 39.0(3)
O1 Tb1 N1 C71 -132.1(2)
N2 Tb1 N1 C71 13.22(19)
N3 Tb1 N1 C71 88.1(2)
O3 Tb1 N1 C20 -70.48(18)
O4 Tb1 N1 C20 45.08(18)
O2 Tb1 N1 C20 163.34(17)
O1 Tb1 N1 C20 -7.8(3)
N2 Tb1 N1 C20 137.54(19)
N3 Tb1 N1 C20 -147.55(19)
O3 Tb1 N2 C33 39.9(2)
O4 Tb1 N2 C33 163.8(2)
O2 Tb1 N2 C33 -75.3(2)
O1 Tb1 N2 C33 -120.0(2)
N3 Tb1 N2 C33 13.83(18)
N1 Tb1 N2 C33 88.0(2)
O3 Tb1 N2 C29 -83.0(2)
O4 Tb1 N2 C29 40.83(18)
O2 Tb1 N2 C29 161.74(19)
O1 Tb1 N2 C29 117.02(19)
N3 Tb1 N2 C29 -109.12(19)
N1 Tb1 N2 C29 -34.94(17)
O3 Tb1 N2 C28 164.35(17)
O4 Tb1 N2 C28 -71.83(18)
O2 Tb1 N2 C28 49.08(18)
O1 Tb1 N2 C28 4.4(2)
N3 Tb1 N2 C28 138.22(19)
N1 Tb1 N2 C28 -147.60(19)
O3 Tb1 N3 C32 161.4(2)
O4 Tb1 N3 C32 -89.8(2)
O2 Tb1 N3 C32 41.06(19)
O1 Tb1 N3 C32 100.9(2)
N2 Tb1 N3 C32 -35.13(18)
N1 Tb1 N3 C32 -110.0(2)
O3 Tb1 N3 C31 -76.0(2)
O4 Tb1 N3 C31 32.8(3)
O2 Tb1 N3 C31 163.7(2)
O1 Tb1 N3 C31 -136.5(2)
N2 Tb1 N3 C31 87.5(2)
N1 Tb1 N3 C31 12.62(19)
O3 Tb1 N3 C72 48.12(18)
O4 Tb1 N3 C72 156.90(17)
O2 Tb1 N3 C72 -72.26(18)
O1 Tb1 N3 C72 -12.4(2)
N2 Tb1 N3 C72 -148.45(19)
N1 Tb1 N3 C72 136.70(19)
Tb1 O1 C1 C2 137.5(4)
Tb1 O1 C1 C3 -44.5(7)
C7 C4 C5 C11 -0.6(5)
C7 C4 C5 C72 -175.1(3)
C9 C6 C7 C4 2.9(6)
C9 C6 C7 C8 -174.4(4)
C5 C4 C7 C6 -3.6(5)
C5 C4 C7 C8 173.8(3)
C7 C6 C9 C11 1.8(6)
C7 C6 C9 C10 179.2(4)
Tb1 O3 C11 C9 172.1(2)
Tb1 O3 C11 C5 -7.1(5)
C6 C9 C11 O3 174.8(3)
C10 C9 C11 O3 -2.6(5)
C6 C9 C11 C5 -6.0(5)
C10 C9 C11 C5 176.6(3)
C4 C5 C11 O3 -175.4(3)
C72 C5 C11 O3 -0.9(5)
C4 C5 C11 C9 5.4(5)
C72 C5 C11 C9 179.9(3)
C19 C12 C14 C15 -0.6(6)
C19 C12 C14 C17 -179.6(4)
C18 C13 C15 C14 2.0(6)
C16 C13 C15 C14 -176.8(4)
C12 C14 C15 C13 0.2(6)
C17 C14 C15 C13 179.1(4)
Tb1 O4 C18 C19 -14.3(5)
Tb1 O4 C18 C13 164.5(2)
C15 C13 C18 O4 177.6(3)
C16 C13 C18 O4 -3.6(5)
C15 C13 C18 C19 -3.6(5)
C16 C13 C18 C19 175.2(3)
C14 C12 C19 C18 -1.1(5)
C14 C12 C19 C20 -178.4(3)
O4 C18 C19 C12 -178.0(3)
C13 C18 C19 C12 3.2(5)
O4 C18 C19 C20 -0.8(5)
C13 C18 C19 C20 -179.5(3)
C30 N1 C20 C19 172.1(3)
C71 N1 C20 C19 49.7(4)
Tb1 N1 C20 C19 -75.3(3)
C12 C19 C20 N1 -129.4(3)
C18 C19 C20 N1 53.4(4)
Tb1 O2 C22 C21 3.4(5)
Tb1 O2 C22 C23 -175.6(2)
C24 C21 C22 O2 -177.4(3)
C28 C21 C22 O2 -4.5(5)
C24 C21 C22 C23 1.6(5)
C28 C21 C22 C23 174.5(3)
O2 C22 C23 C26 176.2(3)
C21 C22 C23 C26 -2.8(5)
O2 C22 C23 C27 -3.2(5)
C21 C22 C23 C27 177.8(3)
C22 C21 C24 C25 0.8(5)
C28 C21 C24 C25 -172.3(3)
C21 C24 C25 C26 -1.9(5)
C21 C24 C25 C70 179.4(4)
C24 C25 C26 C23 0.5(6)
C70 C25 C26 C23 179.3(4)
C22 C23 C26 C25 1.8(6)
C27 C23 C26 C25 -178.9(4)
C24 C21 C28 N2 -137.7(3)
C22 C21 C28 N2 49.4(4)
C33 N2 C28 C21 51.4(4)
C29 N2 C28 C21 174.2(3)
Tb1 N2 C28 C21 -73.9(3)
C33 N2 C29 C71 -67.7(3)
C28 N2 C29 C71 168.8(3)
Tb1 N2 C29 C71 56.8(3)
C71 N1 C30 C31 -68.4(3)
C20 N1 C30 C31 168.0(3)
Tb1 N1 C30 C31 55.5(3)
C32 N3 C31 C30 130.2(3)
C72 N3 C31 C30 -108.7(3)
Tb1 N3 C31 C30 11.0(3)
N1 C30 C31 N3 -46.2(4)
C31 N3 C32 C33 -68.5(3)
C72 N3 C32 C33 167.5(3)
Tb1 N3 C32 C33 56.2(3)
C29 N2 C33 C32 129.7(3)
C28 N2 C33 C32 -110.4(3)
Tb1 N2 C33 C32 10.1(3)
N3 C32 C33 N2 -46.4(4)
C30 N1 C71 C29 130.1(3)
C20 N1 C71 C29 -109.5(3)
Tb1 N1 C71 C29 10.8(3)
N2 C29 C71 N1 -47.0(4)
C32 N3 C72 C5 172.8(3)
C31 N3 C72 C5 49.7(4)
Tb1 N3 C72 C5 -75.6(3)
C4 C5 C72 N3 -134.2(3)
C11 C5 C72 N3 51.4(4)
